data_1521870
loop_
_publ_author_name
'Ruiz, A.I.'
'Lopez, M.L.'
'Veiga, M.L.'
'Pico, C.'

_publ_section_title
;
 Structural refinement by neutron diffraction of La1.12 Li0.62 Ti2 O6
;
_journal_name_full 'Journal of Solid State Chemistry'
_journal_page_first 329
_journal_page_last 332
_journal_volume 148
_journal_year 1999
_chemical_formula_sum 'La1.12 Li0.62 O6 Ti2'
_chemical_name_systematic '(La1.12 Li0.62) (Ti2 O6)'
_space_group_IT_number 123
_symmetry_space_group_name_Hall '-P 4 2'
_symmetry_space_group_name_H-M 'P 4/m m m'
_cell_angle_alpha 90
_cell_angle_beta 90
_cell_angle_gamma 90
_cell_formula_units_Z 1
_cell_length_a 3.8825
_cell_length_b 3.8825
_cell_length_c 7.8079
_cell_volume 117.695
_citation_journal_id_ASTM JSSCBI
_cod_data_source_file Ruiz_JSSCBI_1999_401.cif
_cod_data_source_block La1.12Li0.62O6Ti2
_cod_original_cell_volume 117.6948
_cod_database_code 1521870

loop_
_symmetry_equiv_pos_as_xyz
x,y,z
-y,x,z
-x,-y,z
y,-x,z
x,-y,-z
y,x,-z
-x,y,-z
-y,-x,-z
-x,-y,-z
y,-x,-z
x,y,-z
-y,x,-z
-x,y,z
-y,-x,z
x,-y,z
y,x,z

loop_
_atom_site_label
_atom_site_type_symbol
_atom_site_fract_x
_atom_site_fract_y
_atom_site_fract_z
_atom_site_occupancy
_atom_site_U_iso_or_equiv
O3 O-2 0.5 0.5 0.5 1 0.0
O2 O-2 0.5 0.5 0 1 0.0
O1 O-2 0 0.5 0.236 1 0.0
La1 La+3 0 0 0 0.801 0.0
Li2 Li+1 0 0 0.5 0.43 0.0
Li1 Li+1 0 0 0 0.19 0.0
La2 La+3 0 0 0.5 0.31 0.0
Ti1 Ti+4 0.5 0.5 0.257 1 0.0
